data_4510872
loop_
_publ_author_name
'George, Fanny'
'Tumanov, Nikolay'
'Norberg, Bernadette'
'Robeyns, Koen'
'Filinchuk, Yaroslav'
'Wouters, Johan'
'Leyssens, Tom'

_publ_section_title
;
 Does Chirality Influence the Tendency toward Cocrystal Formation?
;
_journal_issue 6
_journal_name_full 'Crystal Growth &amp; Design'
_journal_page_first 2880
_journal_paper_doi 10.1021/cg500181t
_journal_volume 14
_journal_year 2014
_chemical_formula_moiety 'C8 H14 N2 O2, C6 H10 O4'
_chemical_formula_sum 'C14 H24 N2 O6'
_chemical_formula_weight 316.35
_chemical_name_common 'Levetiracetam 2,2-dimethylsuccinic acid cocrystal'
_chemical_name_systematic ' ?'
_space_group_IT_number 4
_symmetry_cell_setting monoclinic
_symmetry_space_group_name_Hall 'P 2yb'
_symmetry_space_group_name_H-M 'P 1 21 1'
_cell_angle_alpha 90.00000
_cell_angle_beta 90.9259(9)
_cell_angle_gamma 90.00000
_cell_formula_units_Z 2
_cell_length_a 6.23877(7)
_cell_length_b 11.55362(12)
_cell_length_c 11.34360(12)
_cell_measurement_temperature 295
_cell_volume 817.544(15)
_computing_molecular_graphics 'Mercury 3.0'
_computing_publication_material 'enCIFer 1.4'
_computing_structure_refinement FULLPROF
_computing_structure_solution FOX
_diffrn_ambient_temperature 295
_diffrn_radiation_probe x-ray
_diffrn_radiation_type synchrotron
_diffrn_radiation_wavelength 0.775045
_diffrn_source synchrotron
_diffrn_source_type SLS
_exptl_absorpt_coefficient_mu 0.121
_exptl_absorpt_correction_type none
_exptl_crystal_colour colourless
_exptl_crystal_density_diffrn 1.285
_exptl_crystal_description powder
_exptl_crystal_F_000 340.0
_pd_char_colour colourless
_pd_instr_location ' ?'
_pd_meas_2theta_range_inc 0.003800
_pd_meas_2theta_range_max 49.99660
_pd_meas_2theta_range_min 3.00200
_pd_meas_number_of_points 12368
_pd_meas_scan_method step
_pd_proc_2theta_range_inc 0.003800
_pd_proc_2theta_range_max 50.0045
_pd_proc_2theta_range_min 3.0099
_pd_proc_ls_pref_orient_corr ' ?'
_pd_proc_ls_prof_R_factor 1.2539
_pd_proc_ls_prof_wR_expected 0.3698
_pd_proc_ls_prof_wR_factor 1.5456
_pd_proc_wavelength 0.775045
_pd_spec_mounting ' ?'
_pd_spec_mount_mode transmission
_pd_spec_shape cylinder
_refine_ls_goodness_of_fit_all 4.1792
_refine_ls_number_parameters 12
_refine_ls_number_reflns 1317
_refine_ls_number_restraints 125
_refine_ls_R_I_factor 8.7502
_refine_ls_shift/su_max 0.02
_cod_data_source_file cg500181t_si_002.cif
_cod_data_source_block LEVI-DMSA
_cod_depositor_comments
;
The following automatic conversions were performed:

'_symmetry_cell_setting' value 'Monoclinic' changed to 'monoclinic'
according to
/usr/data/users/saulius/crontab/automatic-downloads/rss-feeds/ACS/lib/dictionaries/cif_core.dic
dictionary named 'cif_core.dic' version 2.4.2 from 2011-04-26.

Automatic conversion script
Id: cif_fix_values 2281 2013-09-26 08:29:07Z andrius 

 Adding full bibliography for 4510871--4510880.cif.
;
_cod_database_code 4510872
_pd_proc_ls_prof_cr_factor 16.9066
_pd_proc_ls_prof_cwr_factor 17.3734
_pd_proc_ls_prof_cwr_expected 4.1571
_pd_proc_ls_prof_chi2 17.4657
_pd_proc_ls_prof_echi2 18.3234

loop_
_symmetry_equiv_pos_as_xyz
x,y,z
-x,y+1/2,-z

loop_
_atom_site_label
_atom_site_fract_x
_atom_site_fract_y
_atom_site_fract_z
_atom_site_U_iso_or_equiv
_atom_site_occupancy
_atom_site_adp_type
_atom_site_type_symbol
O1 0.2851(3) 0.75519 0.46231(18) 0.01267 1.00000 Uiso O
O2 0.7443(3) 0.5599(6) 0.16560(18) 0.01267 1.00000 Uiso O
N1 0.5789(3) 0.7953(6) 0.35025(18) 0.01267 1.00000 Uiso N
N2 0.8843(3) 0.6183(6) 0.33902(18) 0.01267 1.00000 Uiso N
H2M 1.0101(3) 0.5876(6) 0.32402(18) 0.01267 1.00000 Uiso H
H2N 0.8595(3) 0.6479(6) 0.40610(18) 0.01267 1.00000 Uiso H
C1 0.4449(3) 0.8195(6) 0.43922(18) 0.01267 1.00000 Uiso C
C2 0.5230(3) 0.9260(6) 0.50369(18) 0.01267 1.00000 Uiso C
H2A 0.5665(3) 0.9080(6) 0.58375(18) 0.01267 1.00000 Uiso H
H2B 0.4117(3) 0.9847(6) 0.50274(18) 0.01267 1.00000 Uiso H
C3 0.7119(3) 0.9654(6) 0.43360(18) 0.01267 1.00000 Uiso C
H3A 0.6894(3) 1.0444(6) 0.40842(18) 0.01267 1.00000 Uiso H
H3B 0.8411(3) 0.9615(6) 0.48445(18) 0.01267 1.00000 Uiso H
C4 0.7329(3) 0.8889(6) 0.32917(18) 0.01267 1.00000 Uiso C
H4A 0.6967(3) 0.9318(6) 0.25816(18) 0.01267 1.00000 Uiso H
H4B 0.8797(3) 0.8595(6) 0.32362(18) 0.01267 1.00000 Uiso H
C6 0.7329(3) 0.6188(6) 0.25568(18) 0.01267 1.00000 Uiso C
C5 0.5430(3) 0.7020(6) 0.26992(18) 0.01267 1.00000 Uiso C
H5 0.4260(3) 0.6562(6) 0.30294(18) 0.01267 1.00000 Uiso H
C7 0.4684(3) 0.7440(6) 0.14954(18) 0.01267 1.00000 Uiso C
H7A 0.5862(3) 0.7783(6) 0.10897(18) 0.01267 1.00000 Uiso H
H7B 0.4220(3) 0.6761(6) 0.10620(18) 0.01267 1.00000 Uiso H
C8 0.2921(3) 0.8288(6) 0.15573(18) 0.01267 1.00000 Uiso C
H8A 0.2179(3) 0.8318(6) 0.07875(18) 0.01267 1.00000 Uiso H
H8B 0.3430(3) 0.9042(6) 0.17568(18) 0.01267 1.00000 Uiso H
H8C 0.1942(3) 0.8026(6) 0.21399(18) 0.01267 1.00000 Uiso H
O5 1.1260(3) 0.7780(6) 0.66380(17) 0.01267 1.00000 Uiso O
H4O 0.4947(3) 0.9707(6) 0.90126(17) 0.01267 1.00000 Uiso H
H5O 1.1844(3) 0.7725(6) 0.58727(17) 0.01267 1.00000 Uiso H
O6 0.8291(3) 0.6946(6) 0.59540(17) 0.01267 1.00000 Uiso O
O3 0.7350(3) 0.9722(6) 0.75003(17) 0.01267 1.00000 Uiso O
O4 0.5949(3) 0.9292(6) 0.92394(17) 0.01267 1.00000 Uiso O
C12 0.9437(3) 0.7274(6) 0.67822(17) 0.01267 1.00000 Uiso C
C9 0.7402(3) 0.9179(6) 0.84345(17) 0.01267 1.00000 Uiso C
C10 0.9036(3) 0.8277(6) 0.87144(17) 0.01267 1.00000 Uiso C
H10A 1.0394(3) 0.8580(6) 0.85336(17) 0.01267 1.00000 Uiso H
H10B 0.9048(3) 0.8116(6) 0.95404(17) 0.01267 1.00000 Uiso H
C11 0.8737(3) 0.7154(6) 0.80566(17) 0.01267 1.00000 Uiso C
C13 0.6460(3) 0.6733(6) 0.81189(17) 0.01267 1.00000 Uiso C
H13A 0.5485(3) 0.7372(6) 0.79571(17) 0.01267 1.00000 Uiso H
H13B 0.6200(3) 0.6433(6) 0.88983(17) 0.01267 1.00000 Uiso H
H13C 0.6231(3) 0.6144(6) 0.75551(17) 0.01267 1.00000 Uiso H
C14 1.0191(3) 0.6256(6) 0.86225(17) 0.01267 1.00000 Uiso C
H14A 0.9393(3) 0.5556(6) 0.87649(17) 0.01267 1.00000 Uiso H
H14B 1.0752(3) 0.6558(6) 0.93544(17) 0.01267 1.00000 Uiso H
H14C 1.1314(3) 0.6087(6) 0.81140(17) 0.01267 1.00000 Uiso H

loop_
_atom_type_symbol
_atom_type_scat_Cromer_Mann_a1
_atom_type_scat_Cromer_Mann_b1
_atom_type_scat_Cromer_Mann_a2
_atom_type_scat_Cromer_Mann_b2
_atom_type_scat_Cromer_Mann_a3
_atom_type_scat_Cromer_Mann_b3
_atom_type_scat_Cromer_Mann_a4
_atom_type_scat_Cromer_Mann_b4
_atom_type_scat_Cromer_Mann_c
_atom_type_scat_dispersion_real
_atom_type_scat_dispersion_imag
_atom_type_scat_source
o 3.04850 13.27710 2.28680 5.70110 1.54630 0.32390 0.86700 32.90890 0.25080 0.00800 0.00600 International_Tables_for_Crystallography_Vol.C(1991)_Tables_6.1.1.4_and_6.1.1.5
n 12.21260 0.00570 3.13220 9.89330 2.01250 28.99750 1.16630 0.58260 -11.52900 0.00400 0.00300 International_Tables_for_Crystallography_Vol.C(1991)_Tables_6.1.1.4_and_6.1.1.5
h 0.49300 10.51090 0.32291 26.12570 0.14019 3.14236 0.04081 57.79970 0.00304 0.00000 0.00000 International_Tables_for_Crystallography_Vol.C(1991)_Tables_6.1.1.4_and_6.1.1.5
c 2.31000 20.84390 1.02000 10.20750 1.58860 0.56870 0.86500 51.65120 0.21560 0.00200 0.00200 International_Tables_for_Crystallography_Vol.C(1991)_Tables_6.1.1.4_and_6.1.1.5

loop_
_geom_angle_atom_site_label_1
_geom_angle_atom_site_label_2
_geom_angle_atom_site_label_3
_geom_angle
_geom_angle_site_symmetry_1
_geom_angle_site_symmetry_3
C1 N1 C4 112.6(4) 1_555 1_555
C1 N1 C5 122.8(5) 1_555 1_555
C4 N1 C5 123.3(7) 1_555 1_555
H2M N2 H2N 120.7(7) 1_555 1_555
H2M N2 C6 119.4(4) 1_555 1_555
H2N N2 C6 119.9(5) 1_555 1_555
O1 C1 N1 121.9(3) 1_555 1_555
H2A C2 H2B 110.5(7) 1_555 1_555
H3A C3 H3B 109.3(8) 1_555 1_555
H3A C3 C4 109.9(9) 1_555 1_555
H3B C3 C4 111.0(5) 1_555 1_555
N1 C4 C3 104.0(6) 1_555 1_555
N1 C4 H4A 111.6(8) 1_555 1_555
N1 C4 H4B 111.7(5) 1_555 1_555
C3 C4 H4A 109.6(5) 1_555 1_555
C3 C4 H4B 110.6(6) 1_555 1_555
H4A C4 H4B 109.2(7) 1_555 1_555
O2 C6 N2 122.7(4) 1_555 1_555
N1 C5 H5 105.9(8) 1_555 1_555
H7A C7 H7B 108.4(9) 1_555 1_555
H7A C7 C8 109.0(5) 1_555 1_555
H7B C7 C8 110.2(9) 1_555 1_555
C7 C8 H8A 108.8(5) 1_555 1_555
C7 C8 H8B 111.9(10) 1_555 1_555
C7 C8 H8C 107.9(5) 1_555 1_555
H8A C8 H8B 109.2(8) 1_555 1_555
H8A C8 H8C 109.2(4) 1_555 1_555
H8B C8 H8C 109.8(10) 1_555 1_555
H5O O5 C12 115.9(4) 1_555 1_555
H4O O4 C9 111.8(6) 1_555 1_555
O5 C12 O6 123.0(5) 1_555 1_555
O3 C9 O4 122.9(4) 1_555 1_555
O3 C9 C10 123.3(7) 1_555 1_555
O4 C9 C10 113.7(5) 1_555 1_555
C9 C10 H10A 108.0(5) 1_555 1_555
C9 C10 H10B 109.9(6) 1_555 1_555
H10A C10 H10B 107.0(5) 1_555 1_555
H13A C13 H13B 109.4(9) 1_555 1_555
H13A C13 H13C 109.4(11) 1_555 1_555
H13B C13 H13C 109.6(6) 1_555 1_555
H14A C14 H14B 110.0(9) 1_555 1_555
H14A C14 H14C 108.8(7) 1_555 1_555
H14B C14 H14C 110.0(5) 1_555 1_555

loop_
_geom_bond_atom_site_label_1
_geom_bond_atom_site_label_2
_geom_bond_distance
_geom_bond_site_symmetry_2
O1 C1 1.274(5) 1_555
O2 C6 1.231(6) 1_555
N1 C1 1.350(3) 1_555
N1 C4 1.469(7) 1_555
N1 C5 1.427(8) 1_555
N2 H2M 0.880(5) 1_555
N2 H2N 0.851(5) 1_555
N2 C6 1.326(3) 1_555
H2M H2N 1.504(5) 1_555
C1 C2 1.508(8) 1_555
C2 H2A 0.966(3) 1_555
C2 H2B 0.971(7) 1_555
C2 C3 1.503(4) 1_555
C3 H3A 0.966(9) 1_555
C3 H3B 0.985(3) 1_555
C3 C4 1.485(6) 1_555
C4 H4A 0.969(6) 1_555
C4 H4B 0.980(4) 1_555
C5 C6 1.536(6) 1_555
C5 H5 0.981(6) 1_555
C5 C7 1.515(4) 1_555
C7 H7A 0.959(5) 1_555
C7 H7B 0.968(8) 1_555
C7 C8 1.475(7) 1_555
C8 H8A 0.982(3) 1_555
C8 H8B 0.953(9) 1_555
C8 H8C 0.956(4) 1_555
O5 H5O 0.949(3) 1_555
O5 C12 1.292(5) 1_555
O6 C12 1.231(4) 1_555
O3 C9 1.231(6) 1_555
O4 H4O 0.826(6) 1_555
O4 C9 1.304(3) 1_555
C9 C10 1.488(7) 1_555
C10 H10A 0.942(4) 1_555
C10 H10B 0.955(3) 1_555
C10 C11 1.507(9) 1_555
H10A H10B 1.526(4) 1_555
C11 C12 1.523(3) 1_555
C11 C13 1.504(4) 1_555
C11 C14 1.514(7) 1_555
C13 H13A 0.972(8) 1_555
C13 H13B 0.966(4) 1_555
C13 H13C 0.943(7) 1_555
C14 H14A 0.965(8) 1_555
C14 H14B 0.961(4) 1_555
C14 H14C 0.935(3) 1_555
H14A H14C 1.545(5) 1_555
H14C H14A 1.545(5) 1_555
